data_7101955
loop_
_publ_author_name
'Salazar-Mendoza, Domingo'
'Baudron, St\'ephane A'
'Hosseini, Mir Wais'

_publ_section_title
;
 Beyond classical coordination: silver-pi interactions in metal
 dipyrrin complexes.
;
_journal_issue 22
_journal_name_full 'Chemical communications (Cambridge, England)'
_journal_page_first 2252
_journal_page_last 2254
_journal_paper_doi 10.1039/b704466f
_journal_year 2007
_chemical_formula_moiety 'C34 H22 AG2 CU F6 N6 O7 S2'
_chemical_formula_sum 'C34 H22 Ag2 Cu F6 N6 O7 S2'
_chemical_formula_weight 1083.98
_chemical_name_systematic
;
?
;
_space_group_IT_number 2
_symmetry_cell_setting triclinic
_symmetry_space_group_name_Hall '-P 1'
_symmetry_space_group_name_H-M 'P -1'
_atom_sites_solution_hydrogens geom
_atom_sites_solution_primary direct
_atom_sites_solution_secondary difmap
_audit_creation_method SHELXL-97
_cell_angle_alpha 64.995(2)
_cell_angle_beta 86.600(2)
_cell_angle_gamma 84.435(2)
_cell_formula_units_Z 2
_cell_length_a 11.6021(5)
_cell_length_b 12.7762(5)
_cell_length_c 13.9264(5)
_cell_measurement_reflns_used 4259
_cell_measurement_temperature 173(2)
_cell_volume 1861.63(13)
_computing_cell_refinement 'Bruker SMART'
_computing_data_collection 'Bruker SMART'
_computing_data_reduction 'Bruker SAINT'
_computing_molecular_graphics 'Bruker SHELXTL'
_computing_publication_material 'Bruker SHELXTL'
_computing_structure_refinement 'Bruker SHELXTL'
_computing_structure_solution 'Bruker SHELXTL'
_diffrn_ambient_temperature 173(2)
_diffrn_measured_fraction_theta_full 0.970
_diffrn_measured_fraction_theta_max 0.970
_diffrn_measurement_device_type 'CCD area detector'
_diffrn_measurement_method 'phi and omega scans'
_diffrn_radiation_monochromator graphite
_diffrn_radiation_source 'fine-focus sealed tube'
_diffrn_radiation_type MoK\a
_diffrn_radiation_wavelength 0.71073
_diffrn_reflns_av_R_equivalents 0.0582
_diffrn_reflns_av_sigmaI/netI 0.0794
_diffrn_reflns_limit_h_max 14
_diffrn_reflns_limit_h_min -15
_diffrn_reflns_limit_k_max 16
_diffrn_reflns_limit_k_min -16
_diffrn_reflns_limit_l_max 18
_diffrn_reflns_limit_l_min -18
_diffrn_reflns_number 30358
_diffrn_reflns_theta_full 27.52
_diffrn_reflns_theta_max 27.52
_diffrn_reflns_theta_min 1.61
_exptl_absorpt_coefficient_mu 1.807
_exptl_absorpt_correction_T_max 0.9647
_exptl_absorpt_correction_T_min 0.8123
_exptl_absorpt_correction_type multi-scan
_exptl_absorpt_process_details sadabs
_exptl_crystal_colour red
_exptl_crystal_density_diffrn 1.934
_exptl_crystal_density_meas ?
_exptl_crystal_density_method .
_exptl_crystal_description platelet
_exptl_crystal_F_000 1066
_exptl_crystal_size_max 0.12
_exptl_crystal_size_mid 0.09
_exptl_crystal_size_min 0.02
_refine_diff_density_max 1.585
_refine_diff_density_min -1.387
_refine_diff_density_rms 0.183
_refine_ls_extinction_coef 0.0056(10)
_refine_ls_extinction_expression Fc^*^=kFc[1+0.001xFc^2^\l^3^/sin(2\q)]^-1/4^
_refine_ls_extinction_method SHELXL
_refine_ls_goodness_of_fit_ref 1.074
_refine_ls_hydrogen_treatment riding
_refine_ls_matrix_type full
_refine_ls_number_parameters 498
_refine_ls_number_reflns 8318
_refine_ls_number_restraints 0
_refine_ls_restrained_S_all 1.074
_refine_ls_R_factor_all 0.1478
_refine_ls_R_factor_gt 0.0833
_refine_ls_shift/su_max 0.000
_refine_ls_shift/su_mean 0.000
_refine_ls_structure_factor_coef Fsqd
_refine_ls_weighting_details 'calc w=1/[\s^2^(Fo^2^)+(0.1339P)^2^+4.9617P] where P=(Fo^2^+2Fc^2^)/3'
_refine_ls_weighting_scheme calc
_refine_ls_wR_factor_gt 0.2103
_refine_ls_wR_factor_ref 0.2666
_reflns_number_gt 4432
_reflns_number_total 8318
_reflns_threshold_expression >2sigma(I)
_cod_data_source_file b704466f.txt
_cod_data_source_block e916a
_cod_depositor_comments
;
The following automatic conversions were performed:
'_symmetry_cell_setting' value 'Triclinic' changed to 'triclinic'
according to '/home/saulius/struct/CIF-dictionaries/cif_core.dic'
dictionary named 'cif_core.dic' version 2.4.1 from 2010-06-29.

Automatic conversion script
Id: cif_fix_enum 1527 2010-12-29 10:47:43Z saulius 
;
_cod_original_sg_symbol_H-M 'P-1 '
_cod_database_code 7101955

loop_
_symmetry_equiv_pos_as_xyz
'x, y, z'
'-x, -y, -z'

loop_
_atom_site_label
_atom_site_type_symbol
_atom_site_fract_x
_atom_site_fract_y
_atom_site_fract_z
_atom_site_U_iso_or_equiv
_atom_site_adp_type
_atom_site_occupancy
_atom_site_symmetry_multiplicity
_atom_site_calc_flag
_atom_site_refinement_flags
_atom_site_disorder_assembly
_atom_site_disorder_group
C1 C 0.3543(8) 0.5166(8) 0.5286(8) 0.046(2) Uani 1 1 d . . .
H1 H 0.4152 0.4619 0.5332 0.055 Uiso 1 1 calc R . .
C2 C 0.3501(8) 0.5893(8) 0.5829(7) 0.046(2) Uani 1 1 d . . .
H2 H 0.4057 0.5917 0.6272 0.055 Uiso 1 1 calc R . .
C3 C 0.2459(8) 0.6557(8) 0.5562(7) 0.043(2) Uani 1 1 d . . .
H3 H 0.2174 0.7113 0.5800 0.052 Uiso 1 1 calc R . .
C4 C 0.1903(8) 0.6239(7) 0.4861(7) 0.039(2) Uani 1 1 d . . .
C5 C 0.0845(8) 0.6719(7) 0.4353(7) 0.0362(19) Uani 1 1 d . . .
C6 C 0.0416(7) 0.6446(7) 0.3570(7) 0.0360(19) Uani 1 1 d . . .
C7 C -0.0723(8) 0.6796(8) 0.3127(8) 0.045(2) Uani 1 1 d . A .
H7 H -0.1300 0.7255 0.3294 0.054 Uiso 1 1 calc R . .
C8 C -0.0799(8) 0.6317(9) 0.2402(7) 0.046(2) Uani 1 1 d . A .
H8 H -0.1430 0.6389 0.1990 0.056 Uiso 1 1 calc R . .
C9 C 0.0294(8) 0.5696(8) 0.2426(7) 0.041(2) Uani 1 1 d . . .
H9 H 0.0491 0.5296 0.2008 0.050 Uiso 1 1 calc R . .
C10 C 0.0133(7) 0.7570(7) 0.4649(7) 0.0368(19) Uani 1 1 d . . .
C11 C -0.0291(9) 0.7229(8) 0.5687(7) 0.046(2) Uani 1 1 d . . .
H11 H -0.0078 0.6489 0.6194 0.055 Uiso 1 1 calc R . .
C12 C -0.1031(8) 0.7982(8) 0.5977(7) 0.043(2) Uani 1 1 d . . .
H12 H -0.1328 0.7747 0.6665 0.051 Uiso 1 1 calc R . .
C13 C -0.1314(7) 0.9107(8) 0.5197(7) 0.040(2) Uani 1 1 d . . .
C14 C -0.0849(8) 0.9447(8) 0.4181(7) 0.045(2) Uani 1 1 d . . .
H14 H -0.1017 1.0199 0.3676 0.055 Uiso 1 1 calc R . .
C15 C -0.0143(9) 0.8684(7) 0.3916(7) 0.044(2) Uani 1 1 d . . .
H15 H 0.0155 0.8923 0.3228 0.052 Uiso 1 1 calc R . .
C16 C -0.2075(8) 0.9876(9) 0.5485(8) 0.048(2) Uani 1 1 d . . .
C17 C 0.2637(9) 0.5747(8) 0.1215(8) 0.050(2) Uani 1 1 d . . .
H17 H 0.2152 0.6401 0.1134 0.060 Uiso 1 1 calc R . .
C18 C 0.3198(9) 0.5537(9) 0.0360(8) 0.053(3) Uani 1 1 d . . .
H18 H 0.3142 0.6020 -0.0359 0.063 Uiso 1 1 calc R . .
C19 C 0.3816(9) 0.4519(9) 0.0790(8) 0.050(2) Uani 1 1 d . . .
H19 H 0.4269 0.4160 0.0425 0.060 Uiso 1 1 calc R . .
C20 C 0.3655(8) 0.4078(8) 0.1918(7) 0.041(2) Uani 1 1 d . . .
C21 C 0.4183(8) 0.3078(7) 0.2675(7) 0.040(2) Uani 1 1 d . . .
C22 C 0.4003(7) 0.2708(7) 0.3783(7) 0.0376(19) Uani 1 1 d . . .
C23 C 0.4424(8) 0.1627(8) 0.4586(8) 0.045(2) Uani 1 1 d . . .
H23 H 0.4883 0.1044 0.4482 0.054 Uiso 1 1 calc R . .
C24 C 0.4025(7) 0.1602(8) 0.5554(8) 0.043(2) Uani 1 1 d . . .
H24 H 0.4144 0.1000 0.6221 0.051 Uiso 1 1 calc R . .
C25 C 0.3400(8) 0.2683(8) 0.5311(7) 0.045(2) Uani 1 1 d . . .
H25 H 0.3043 0.2909 0.5816 0.054 Uiso 1 1 calc R . .
C26 C 0.5011(8) 0.2334(8) 0.2333(7) 0.044(2) Uani 1 1 d . . .
C27 C 0.4621(10) 0.1634(9) 0.1892(9) 0.061(3) Uani 1 1 d . . .
H27 H 0.3833 0.1620 0.1811 0.074 Uiso 1 1 calc R . .
C28 C 0.5430(10) 0.0960(10) 0.1577(9) 0.062(3) Uani 1 1 d . . .
H28 H 0.5181 0.0488 0.1286 0.074 Uiso 1 1 calc R . .
C29 C 0.6600(10) 0.0981(8) 0.1693(8) 0.053(3) Uani 1 1 d . . .
C30 C 0.6974(9) 0.1666(9) 0.2147(9) 0.057(3) Uani 1 1 d . . .
H30 H 0.7760 0.1672 0.2241 0.068 Uiso 1 1 calc R . .
C31 C 0.6184(9) 0.2326(9) 0.2452(8) 0.053(3) Uani 1 1 d . . .
H31 H 0.6440 0.2787 0.2751 0.063 Uiso 1 1 calc R . .
C32 C 0.7432(10) 0.0259(9) 0.1401(9) 0.059(3) Uani 1 1 d . . .
C33 C 0.5664(12) 0.7568(13) 0.1449(12) 0.078(4) Uani 1 1 d . . .
C34 C -0.085(2) 0.6760(15) -0.0746(13) 0.110(3) Uani 1 1 d . . .
N1 N 0.2600(6) 0.5359(6) 0.4695(6) 0.0422(18) Uani 1 1 d . . .
N2 N 0.1010(7) 0.5752(6) 0.3125(6) 0.0438(18) Uani 1 1 d . . .
N3 N -0.2697(8) 1.0522(7) 0.5671(7) 0.057(2) Uani 1 1 d . . .
N4 N 0.2909(6) 0.4881(6) 0.2133(6) 0.0385(17) Uani 1 1 d . . .
N5 N 0.3382(6) 0.3348(6) 0.4265(6) 0.0411(17) Uani 1 1 d . . .
N6 N 0.8125(9) -0.0335(8) 0.1223(7) 0.062(2) Uani 1 1 d . . .
O1 O 0.4372(7) 0.8344(7) 0.2581(6) 0.0676(7) Uani 1 1 d . . .
O2 O 0.3475(7) 0.7893(7) 0.1299(6) 0.0676(7) Uani 1 1 d . . .
O3 O 0.4294(7) 0.6315(7) 0.2914(6) 0.0676(7) Uani 1 1 d . . .
O5 O 0.0096(9) 0.8526(9) -0.2036(6) 0.081(3) Uani 1 1 d . . .
O7 O 0.1351(7) 0.8986(7) 0.1526(6) 0.064(2) Uani 1 1 d . A .
F1 F 0.5750(9) 0.6861(10) 0.1009(9) 0.129(4) Uani 1 1 d . . .
F2 F 0.5793(8) 0.8638(8) 0.0701(6) 0.101(3) Uani 1 1 d . . .
F3 F 0.6534(7) 0.7294(9) 0.2150(7) 0.110(3) Uani 1 1 d . . .
O4A O 0.046(2) 0.798(2) -0.0206(17) 0.086(3) Uani 0.438(8) 1 d P A 1
O6A O -0.152(2) 0.855(2) -0.0946(17) 0.086(3) Uani 0.438(8) 1 d P A 1
F4A F -0.150(3) 0.635(2) 0.018(2) 0.110(3) Uani 0.438(8) 1 d P A 1
F5A F 0.033(2) 0.6074(18) -0.0875(15) 0.110(3) Uani 0.438(8) 1 d P A 1
F6A F -0.140(3) 0.654(2) -0.1418(17) 0.110(3) Uani 0.438(8) 1 d P A 1
O4B O 0.0841(16) 0.7344(16) -0.0292(13) 0.086(3) Uani 0.562(8) 1 d P A 2
O6B O -0.0873(16) 0.8641(15) -0.0467(13) 0.086(3) Uani 0.562(8) 1 d P A 2
F4B F -0.101(2) 0.6015(17) 0.0196(17) 0.110(3) Uani 0.562(8) 1 d P A 2
F5B F -0.065(2) 0.6209(15) -0.1276(13) 0.110(3) Uani 0.562(8) 1 d P A 2
F6B F -0.1985(18) 0.7349(14) -0.1393(12) 0.110(3) Uani 0.562(8) 1 d P A 2
S1 S 0.4298(3) 0.7524(3) 0.2146(3) 0.0676(7) Uani 1 1 d . . .
S2 S -0.0219(3) 0.8019(3) -0.0987(3) 0.0696(9) Uani 1 1 d . A .
Cu1 Cu 0.25264(10) 0.48754(9) 0.35405(9) 0.0400(3) Uani 1 1 d . . .
Ag1 Ag 0.39383(7) 0.78946(7) 0.44185(6) 0.0503(3) Uani 1 1 d . . .
Ag2 Ag -0.03874(8) 0.84114(8) 0.12020(7) 0.0679(3) Uani 1 1 d . . .

loop_
_atom_site_aniso_label
_atom_site_aniso_U_11
_atom_site_aniso_U_22
_atom_site_aniso_U_33
_atom_site_aniso_U_23
_atom_site_aniso_U_13
_atom_site_aniso_U_12
C1 0.032(5) 0.050(5) 0.051(6) -0.018(4) -0.006(4) 0.011(4)
C2 0.045(5) 0.049(5) 0.047(5) -0.025(4) -0.006(4) 0.004(4)
C3 0.049(5) 0.040(5) 0.043(5) -0.022(4) 0.001(4) 0.001(4)
C4 0.036(5) 0.037(5) 0.045(5) -0.019(4) 0.002(4) 0.007(4)
C5 0.037(5) 0.035(4) 0.037(4) -0.017(4) 0.013(4) -0.004(4)
C6 0.032(4) 0.042(5) 0.041(5) -0.025(4) 0.002(4) -0.004(4)
C7 0.032(5) 0.052(5) 0.055(6) -0.029(5) 0.000(4) 0.009(4)
C8 0.032(5) 0.064(6) 0.046(5) -0.027(5) 0.000(4) 0.000(4)
C9 0.040(5) 0.044(5) 0.046(5) -0.024(4) -0.003(4) -0.005(4)
C10 0.030(4) 0.040(5) 0.044(5) -0.023(4) 0.010(4) -0.002(4)
C11 0.052(6) 0.035(5) 0.043(5) -0.013(4) 0.011(4) 0.004(4)
C12 0.044(5) 0.044(5) 0.036(5) -0.016(4) 0.013(4) 0.006(4)
C13 0.032(4) 0.044(5) 0.050(5) -0.026(4) 0.003(4) 0.006(4)
C14 0.048(5) 0.042(5) 0.033(5) -0.007(4) 0.000(4) 0.011(4)
C15 0.051(6) 0.034(5) 0.041(5) -0.013(4) 0.000(4) 0.001(4)
C16 0.038(5) 0.055(6) 0.049(5) -0.023(5) -0.003(4) 0.008(4)
C17 0.050(6) 0.039(5) 0.052(6) -0.013(4) 0.012(5) 0.001(4)
C18 0.050(6) 0.063(6) 0.041(5) -0.020(5) -0.001(5) 0.006(5)
C19 0.048(6) 0.055(6) 0.045(5) -0.021(5) 0.006(4) 0.003(5)
C20 0.044(5) 0.036(5) 0.043(5) -0.016(4) 0.005(4) -0.007(4)
C21 0.039(5) 0.037(5) 0.046(5) -0.021(4) 0.002(4) 0.001(4)
C22 0.033(4) 0.037(5) 0.044(5) -0.018(4) -0.005(4) 0.001(4)
C23 0.039(5) 0.033(5) 0.059(6) -0.016(4) 0.010(4) -0.005(4)
C24 0.030(5) 0.043(5) 0.049(5) -0.013(4) 0.007(4) -0.006(4)
C25 0.040(5) 0.054(6) 0.044(5) -0.024(5) 0.005(4) -0.003(4)
C26 0.045(5) 0.044(5) 0.045(5) -0.022(4) 0.002(4) 0.005(4)
C27 0.054(6) 0.062(7) 0.082(8) -0.046(6) 0.007(6) 0.007(5)
C28 0.064(7) 0.060(7) 0.075(7) -0.045(6) -0.003(6) 0.013(6)
C29 0.066(7) 0.039(5) 0.051(6) -0.020(4) 0.001(5) 0.013(5)
C30 0.045(6) 0.054(6) 0.064(7) -0.022(5) -0.004(5) 0.012(5)
C31 0.043(6) 0.059(6) 0.057(6) -0.029(5) -0.003(5) 0.012(5)
C32 0.061(7) 0.055(6) 0.058(6) -0.027(5) -0.007(5) 0.023(5)
C33 0.075(9) 0.092(10) 0.085(9) -0.057(8) -0.007(7) 0.001(8)
C34 0.174(11) 0.095(6) 0.076(4) -0.043(4) 0.004(6) -0.053(6)
N1 0.030(4) 0.043(4) 0.055(5) -0.022(4) -0.001(3) 0.002(3)
N2 0.050(5) 0.040(4) 0.043(4) -0.019(3) 0.005(4) -0.001(4)
N3 0.051(5) 0.055(5) 0.067(6) -0.029(4) 0.006(4) 0.012(4)
N4 0.040(4) 0.030(4) 0.045(4) -0.017(3) 0.001(3) 0.004(3)
N5 0.037(4) 0.046(4) 0.044(4) -0.024(4) 0.005(3) 0.001(3)
N6 0.070(6) 0.053(5) 0.063(6) -0.028(4) -0.001(5) 0.018(5)
O1 0.0614(15) 0.0855(18) 0.0627(15) -0.0378(13) 0.0007(12) -0.0062(14)
O2 0.0614(15) 0.0855(18) 0.0627(15) -0.0378(13) 0.0007(12) -0.0062(14)
O3 0.0614(15) 0.0855(18) 0.0627(15) -0.0378(13) 0.0007(12) -0.0062(14)
O5 0.092(7) 0.098(7) 0.052(5) -0.028(5) -0.005(4) -0.013(5)
O7 0.060(5) 0.063(5) 0.067(5) -0.027(4) 0.001(4) -0.003(4)
F1 0.109(7) 0.161(9) 0.165(9) -0.123(8) 0.022(7) 0.015(7)
F2 0.110(7) 0.114(7) 0.074(5) -0.030(5) 0.021(5) -0.040(6)
F3 0.056(5) 0.158(9) 0.110(6) -0.051(6) -0.017(4) 0.009(5)
O4A 0.090(8) 0.095(7) 0.075(6) -0.041(6) -0.016(5) 0.013(6)
O6A 0.090(8) 0.095(7) 0.075(6) -0.041(6) -0.016(5) 0.013(6)
F4A 0.174(11) 0.095(6) 0.076(4) -0.043(4) 0.004(6) -0.053(6)
F5A 0.174(11) 0.095(6) 0.076(4) -0.043(4) 0.004(6) -0.053(6)
F6A 0.174(11) 0.095(6) 0.076(4) -0.043(4) 0.004(6) -0.053(6)
O4B 0.090(8) 0.095(7) 0.075(6) -0.041(6) -0.016(5) 0.013(6)
O6B 0.090(8) 0.095(7) 0.075(6) -0.041(6) -0.016(5) 0.013(6)
F4B 0.174(11) 0.095(6) 0.076(4) -0.043(4) 0.004(6) -0.053(6)
F5B 0.174(11) 0.095(6) 0.076(4) -0.043(4) 0.004(6) -0.053(6)
F6B 0.174(11) 0.095(6) 0.076(4) -0.043(4) 0.004(6) -0.053(6)
S1 0.0614(15) 0.0855(18) 0.0627(15) -0.0378(13) 0.0007(12) -0.0062(14)
S2 0.083(2) 0.0615(18) 0.0665(19) -0.0290(15) 0.0171(16) -0.0172(16)
Cu1 0.0380(6) 0.0395(6) 0.0451(6) -0.0226(5) 0.0010(5) 0.0062(5)
Ag1 0.0431(5) 0.0511(5) 0.0612(5) -0.0302(4) 0.0012(3) 0.0055(3)
Ag2 0.0662(6) 0.0773(6) 0.0695(6) -0.0450(5) -0.0107(5) 0.0251(5)

loop_
_atom_type_symbol
_atom_type_description
_atom_type_scat_dispersion_real
_atom_type_scat_dispersion_imag
_atom_type_scat_source
C C 0.0033 0.0016 'International Tables Vol C Tables 4.2.6.8 and 6.1.1.4'
H H 0.0000 0.0000 'International Tables Vol C Tables 4.2.6.8 and 6.1.1.4'
N N 0.0061 0.0033 'International Tables Vol C Tables 4.2.6.8 and 6.1.1.4'
O O 0.0106 0.0060 'International Tables Vol C Tables 4.2.6.8 and 6.1.1.4'
F F 0.0171 0.0103 'International Tables Vol C Tables 4.2.6.8 and 6.1.1.4'
S S 0.1246 0.1234 'International Tables Vol C Tables 4.2.6.8 and 6.1.1.4'
Cu Cu 0.3201 1.2651 'International Tables Vol C Tables 4.2.6.8 and 6.1.1.4'
Ag Ag -0.8971 1.1015 'International Tables Vol C Tables 4.2.6.8 and 6.1.1.4'

loop_
_geom_angle_atom_site_label_1
_geom_angle_atom_site_label_2
_geom_angle_atom_site_label_3
_geom_angle
_geom_angle_site_symmetry_1
_geom_angle_site_symmetry_3
N1 C1 C2 112.4(8) . .
N1 C1 H1 123.8 . .
C2 C1 H1 123.8 . .
C3 C2 C1 105.5(8) . .
C3 C2 Ag1 72.7(6) . .
C1 C2 Ag1 105.5(6) . .
C3 C2 H2 127.3 . .
C1 C2 H2 127.3 . .
Ag1 C2 H2 91.4 . .
C2 C3 C4 107.7(8) . .
C2 C3 Ag1 75.8(6) . .
C4 C3 Ag1 104.5(6) . .
C2 C3 H3 126.2 . .
C4 C3 H3 126.2 . .
Ag1 C3 H3 89.8 . .
C5 C4 C3 127.6(8) . .
C5 C4 N1 122.9(8) . .
C3 C4 N1 109.5(8) . .
C4 C5 C6 124.0(8) . .
C4 C5 C10 118.5(8) . .
C6 C5 C10 117.5(8) . .
N2 C6 C5 125.4(8) . .
N2 C6 C7 108.8(7) . .
C5 C6 C7 125.8(8) . .
C8 C7 C6 107.1(7) . .
C8 C7 Ag2 71.4(6) . .
C6 C7 Ag2 104.7(6) . .
C8 C7 H7 126.5 . .
C6 C7 H7 126.5 . .
Ag2 C7 H7 93.1 . .
C7 C8 C9 105.3(8) . .
C7 C8 Ag2 77.5(6) . .
C9 C8 Ag2 102.8(6) . .
C7 C8 H8 127.3 . .
C9 C8 H8 127.3 . .
Ag2 C8 H8 89.7 . .
N2 C9 C8 112.2(8) . .
N2 C9 H9 123.9 . .
C8 C9 H9 123.9 . .
C15 C10 C11 119.1(8) . .
C15 C10 C5 121.4(8) . .
C11 C10 C5 119.5(8) . .
C10 C11 C12 121.1(8) . .
C10 C11 H11 119.5 . .
C12 C11 H11 119.5 . .
C11 C12 C13 118.0(8) . .
C11 C12 H12 121.0 . .
C13 C12 H12 121.0 . .
C14 C13 C12 120.1(7) . .
C14 C13 C16 121.5(8) . .
C12 C13 C16 118.4(8) . .
C15 C14 C13 120.5(8) . .
C15 C14 H14 119.8 . .
C13 C14 H14 119.8 . .
C14 C15 C10 121.1(9) . .
C14 C15 H15 119.5 . .
C10 C15 H15 119.5 . .
N3 C16 C13 177.0(11) . .
N4 C17 C18 110.4(8) . .
N4 C17 H17 124.8 . .
C18 C17 H17 124.8 . .
C19 C18 C17 107.0(9) . .
C19 C18 H18 126.5 . .
C17 C18 H18 126.5 . .
C18 C19 C20 107.7(9) . .
C18 C19 H19 126.2 . .
C20 C19 H19 126.2 . .
C21 C20 N4 125.0(8) . .
C21 C20 C19 127.3(8) . .
N4 C20 C19 107.7(8) . .
C20 C21 C22 124.1(8) . .
C20 C21 C26 119.3(8) . .
C22 C21 C26 116.6(8) . .
N5 C22 C21 125.4(8) . .
N5 C22 C23 108.5(8) . .
C21 C22 C23 126.1(8) . .
C24 C23 C22 107.4(8) . .
C24 C23 Ag1 68.2(6) . 2_666
C22 C23 Ag1 106.1(6) . 2_666
C24 C23 H23 126.3 . .
C22 C23 H23 126.3 . .
Ag1 C23 H23 94.6 2_666 .
C23 C24 C25 105.4(8) . .
C23 C24 Ag1 81.0(5) . 2_666
C25 C24 Ag1 101.1(6) . 2_666
C23 C24 H24 127.3 . .
C25 C24 H24 127.3 . .
Ag1 C24 H24 88.3 2_666 .
N5 C25 C24 112.1(8) . .
N5 C25 H25 124.0 . .
C24 C25 H25 124.0 . .
C31 C26 C27 119.2(9) . .
C31 C26 C21 119.8(9) . .
C27 C26 C21 121.0(9) . .
C28 C27 C26 118.8(11) . .
C28 C27 H27 120.6 . .
C26 C27 H27 120.6 . .
C29 C28 C27 120.7(11) . .
C29 C28 H28 119.6 . .
C27 C28 H28 119.6 . .
C28 C29 C30 119.8(9) . .
C28 C29 C32 120.7(10) . .
C30 C29 C32 119.4(11) . .
C31 C30 C29 119.4(11) . .
C31 C30 H30 120.3 . .
C29 C30 H30 120.3 . .
C30 C31 C26 122.0(11) . .
C30 C31 H31 119.0 . .
C26 C31 H31 119.0 . .
N6 C32 C29 176.0(12) . .
F1 C33 F2 108.7(12) . .
F1 C33 F3 109.6(12) . .
F2 C33 F3 107.6(12) . .
F1 C33 S1 111.8(11) . .
F2 C33 S1 110.5(10) . .
F3 C33 S1 108.7(10) . .
F5B C34 F4B 105.7(18) . .
F5B C34 F6A 43.0(15) . .
F4B C34 F6A 111.2(19) . .
F5B C34 F4A 122.0(18) . .
F4B C34 F4A 29.3(17) . .
F6A C34 F4A 105(2) . .
F5B C34 F6B 89.7(16) . .
F4B C34 F6B 115(2) . .
F6A C34 F6B 47.7(15) . .
F4A C34 F6B 89.7(19) . .
F5B C34 F5A 51.0(14) . .
F4B C34 F5A 92.1(18) . .
F6A C34 F5A 94.0(19) . .
F4A C34 F5A 121.3(19) . .
F6B C34 F5A 138.1(14) . .
F5B C34 S2 123.7(17) . .
F4B C34 S2 120.6(15) . .
F6A C34 S2 126.9(16) . .
F4A C34 S2 113.8(15) . .
F6B C34 S2 97.1(12) . .
F5A C34 S2 94.9(13) . .
C1 N1 C4 105.0(8) . .
C1 N1 Cu1 124.1(6) . .
C4 N1 Cu1 128.1(6) . .
C9 N2 C6 106.6(7) . .
C9 N2 Cu1 125.9(6) . .
C6 N2 Cu1 127.2(6) . .
C16 N3 Ag1 165.3(8) . 2_576
C17 N4 C20 107.3(7) . .
C17 N4 Cu1 125.1(6) . .
C20 N4 Cu1 126.9(6) . .
C25 N5 C22 106.5(7) . .
C25 N5 Cu1 126.9(6) . .
C22 N5 Cu1 126.4(6) . .
C32 N6 Ag2 168.4(9) . 1_645
S1 O1 Ag1 122.3(5) . .
S2 O4A Ag2 120.0(14) . .
S2 O6B Ag2 120.9(10) . .
O1 S1 O2 113.9(5) . .
O1 S1 O3 115.6(5) . .
O2 S1 O3 115.7(5) . .
O1 S1 C33 103.4(6) . .
O2 S1 C33 102.2(6) . .
O3 S1 C33 103.4(6) . .
O4A S2 O5 122.7(11) . .
O4A S2 O6B 73.6(12) . .
O5 S2 O6B 122.5(8) . .
O4A S2 O4B 36.6(10) . .
O5 S2 O4B 111.1(8) . .
O6B S2 O4B 108.1(10) . .
O4A S2 O6A 113.8(13) . .
O5 S2 O6A 104.2(9) . .
O6B S2 O6A 41.1(9) . .
O4B S2 O6A 143.5(10) . .
O4A S2 C34 115.8(12) . .
O5 S2 C34 108.5(7) . .
O6B S2 C34 110.1(10) . .
O4B S2 C34 92.4(10) . .
O6A S2 C34 85.2(12) . .
N1 Cu1 N2 90.7(3) . .
N1 Cu1 N5 96.2(3) . .
N2 Cu1 N5 147.1(3) . .
N1 Cu1 N4 156.4(3) . .
N2 Cu1 N4 94.9(3) . .
N5 Cu1 N4 91.5(3) . .
N3 Ag1 O1 102.7(3) 2_576 .
N3 Ag1 C24 107.5(3) 2_576 2_666
O1 Ag1 C24 84.5(3) . 2_666
N3 Ag1 C3 89.5(3) 2_576 .
O1 Ag1 C3 125.9(3) . .
C24 Ag1 C3 141.6(3) 2_666 .
N3 Ag1 C2 117.8(3) 2_576 .
O1 Ag1 C2 125.0(3) . .
C24 Ag1 C2 114.0(3) 2_666 .
C3 Ag1 C2 31.6(3) . .
N3 Ag1 C23 93.4(3) 2_576 2_666
O1 Ag1 C23 114.6(3) . 2_666
C24 Ag1 C23 30.8(3) 2_666 2_666
C3 Ag1 C23 117.1(3) . 2_666
C2 Ag1 C23 99.4(3) . 2_666
N6 Ag2 O6B 91.0(5) 1_465 .
N6 Ag2 O7 110.3(3) 1_465 .
O6B Ag2 O7 122.5(5) . .
N6 Ag2 O4A 131.1(6) 1_465 .
O6B Ag2 O4A 41.6(7) . .
O7 Ag2 O4A 92.8(6) . .
N6 Ag2 C8 111.6(3) 1_465 .
O6B Ag2 C8 103.9(5) . .
O7 Ag2 C8 115.0(3) . .
O4A Ag2 C8 94.8(6) . .
N6 Ag2 C7 97.3(3) 1_465 .
O6B Ag2 C7 133.4(5) . .
O7 Ag2 C7 97.2(3) . .
O4A Ag2 C7 122.5(6) . .
C8 Ag2 C7 31.1(3) . .

loop_
_geom_bond_atom_site_label_1
_geom_bond_atom_site_label_2
_geom_bond_distance
_geom_bond_site_symmetry_2
C1 N1 1.347(12) .
C1 C2 1.422(13) .
C1 H1 0.9300 .
C2 C3 1.381(13) .
C2 Ag1 2.558(10) .
C2 H2 0.9300 .
C3 C4 1.411(13) .
C3 Ag1 2.519(10) .
C3 H3 0.9300 .
C4 C5 1.406(12) .
C4 N1 1.412(10) .
C5 C6 1.407(12) .
C5 C10 1.484(11) .
C6 N2 1.393(11) .
C6 C7 1.440(12) .
C7 C8 1.395(13) .
C7 Ag2 2.637(10) .
C7 H7 0.9300 .
C8 C9 1.424(12) .
C8 Ag2 2.560(10) .
C8 H8 0.9300 .
C9 N2 1.344(12) .
C9 H9 0.9300 .
C10 C15 1.376(12) .
C10 C11 1.394(12) .
C11 C12 1.397(11) .
C11 H11 0.9300 .
C12 C13 1.410(12) .
C12 H12 0.9300 .
C13 C14 1.384(12) .
C13 C16 1.424(12) .
C14 C15 1.368(12) .
C14 H14 0.9300 .
C15 H15 0.9300 .
C16 N3 1.145(12) .
C17 N4 1.321(12) .
C17 C18 1.435(13) .
C17 H17 0.9300 .
C18 C19 1.332(13) .
C18 H18 0.9300 .
C19 C20 1.434(13) .
C19 H19 0.9300 .
C20 C21 1.380(12) .
C20 N4 1.396(11) .
C21 C22 1.419(12) .
C21 C26 1.485(12) .
C22 N5 1.389(11) .
C22 C23 1.423(12) .
C23 C24 1.387(13) .
C23 Ag1 2.676(10) 2_666
C23 H23 0.9300 .
C24 C25 1.409(13) .
C24 Ag1 2.515(9) 2_666
C24 H24 0.9300 .
C25 N5 1.340(12) .
C25 H25 0.9300 .
C26 C31 1.379(14) .
C26 C27 1.399(14) .
C27 C28 1.389(13) .
C27 H27 0.9300 .
C28 C29 1.381(16) .
C28 H28 0.9300 .
C29 C30 1.389(15) .
C29 C32 1.431(13) .
C30 C31 1.356(13) .
C30 H30 0.9300 .
C31 H31 0.9300 .
C32 N6 1.140(12) .
C33 F1 1.282(15) .
C33 F2 1.340(17) .
C33 F3 1.362(15) .
C33 S1 1.801(15) .
C34 F5B 1.22(2) .
C34 F4B 1.27(3) .
C34 F6A 1.30(3) .
C34 F4A 1.38(3) .
C34 F6B 1.58(3) .
C34 F5A 1.59(3) .
C34 S2 1.724(16) .
N1 Cu1 1.961(8) .
N2 Cu1 1.969(8) .
N3 Ag1 2.330(8) 2_576
N4 Cu1 1.981(7) .
N5 Cu1 1.973(7) .
N6 Ag2 2.246(8) 1_645
O1 S1 1.426(9) .
O1 Ag1 2.406(8) .
O2 S1 1.449(8) .
O3 S1 1.461(9) .
O5 S2 1.367(9) .
O7 Ag2 2.343(8) .
O4A S2 1.36(2) .
O4A Ag2 2.39(2) .
O6A S2 1.61(2) .
O4B S2 1.556(18) .
O6B S2 1.428(17) .
O6B Ag2 2.314(17) .
Ag1 N3 2.330(8) 2_576
Ag1 C24 2.515(9) 2_666
Ag1 C23 2.676(10) 2_666
Ag2 N6 2.246(8) 1_465
